data_7060970
loop_
_publ_author_name
'Kumar, Sandeep'
'Bhambri, Himanshi'
'Mandal, Sanjay K.'

_publ_section_title
;
 Conformational isomerism involving the carboxylate groups of a linker in
 metal organic frameworks and its distinctive influence on the detection
 of ketones
;
_journal_issue 43
_journal_name_full 'New Journal of Chemistry'
_journal_page_first 20219
_journal_page_last 20226
_journal_paper_doi 10.1039/D1NJ03865F
_journal_volume 45
_journal_year 2021
_chemical_formula_moiety 'C20 H15 N3 O4 Zn'
_chemical_formula_sum 'C20 H15 N3 O4 Zn'
_chemical_formula_weight 426.72
_space_group_crystal_system monoclinic
_space_group_IT_number 14
_space_group_name_Hall '-P 2yn'
_space_group_name_H-M_alt 'P 1 21/n 1'
_atom_sites_solution_hydrogens geom
_atom_sites_solution_primary dual
_audit_creation_date 2021-09-12
_audit_creation_method
;
Olex2 1.3
(compiled 2020.11.12 svn.r5f609507 for OlexSys, GUI svn.r6272)
;
_audit_update_record
;
2021-09-12 deposited with the CCDC.	2021-09-24 downloaded from the CCDC.
;
_cell_angle_alpha 90
_cell_angle_beta 93.828(7)
_cell_angle_gamma 90
_cell_formula_units_Z 4
_cell_length_a 8.576(3)
_cell_length_b 17.760(6)
_cell_length_c 15.790(6)
_cell_measurement_reflns_used 695
_cell_measurement_temperature 100(2)
_cell_measurement_theta_max 16.33
_cell_measurement_theta_min 2.59
_cell_volume 2399.6(15)
_computing_cell_refinement 'SAINT v8.34A (Bruker, 2013)'
_computing_data_reduction 'SAINT v8.34A (Bruker, 2013)'
_computing_molecular_graphics 'Olex2 1.3 (Dolomanov et al., 2009)'
_computing_publication_material 'Olex2 1.3 (Dolomanov et al., 2009)'
_computing_structure_refinement 'XL  (Sheldrick, 2008)'
_computing_structure_solution 'SHELXT  (Sheldrick, 2015)'
_diffrn_ambient_temperature 100(2)
_diffrn_detector 'CCD area detector'
_diffrn_detector_area_resol_mean 7.9
_diffrn_detector_type 'Bruker SMART CCD 1K area detector'
_diffrn_measured_fraction_theta_full 0.995
_diffrn_measured_fraction_theta_max 0.995
_diffrn_measurement_device 'three-circle diffractometer'
_diffrn_measurement_device_type 'Bruker APEX-II CCD'
_diffrn_measurement_method '\f and \w scans'
_diffrn_radiation_monochromator graphite
_diffrn_radiation_probe x-ray
_diffrn_radiation_type MoK\a
_diffrn_radiation_wavelength 0.71073
_diffrn_reflns_av_R_equivalents 0.1559
_diffrn_reflns_av_unetI/netI 0.1922
_diffrn_reflns_Laue_measured_fraction_full 0.995
_diffrn_reflns_Laue_measured_fraction_max 0.995
_diffrn_reflns_limit_h_max 10
_diffrn_reflns_limit_h_min -10
_diffrn_reflns_limit_k_max 21
_diffrn_reflns_limit_k_min -18
_diffrn_reflns_limit_l_max 18
_diffrn_reflns_limit_l_min -18
_diffrn_reflns_number 14052
_diffrn_reflns_point_group_measured_fraction_full 0.995
_diffrn_reflns_point_group_measured_fraction_max 0.995
_diffrn_reflns_theta_full 25.000
_diffrn_reflns_theta_max 25.000
_diffrn_reflns_theta_min 2.586
_diffrn_source 'sealed X-ray tube'
_diffrn_source_current 30.0
_diffrn_source_power 1.5
_diffrn_source_target Mo
_diffrn_source_voltage 50.0
_diffrn_standards_number 0
_exptl_absorpt_coefficient_mu 1.048
_exptl_absorpt_correction_T_max 0.7452
_exptl_absorpt_correction_T_min 0.5549
_exptl_absorpt_correction_type multi-scan
_exptl_absorpt_process_details
'SADABS-2012/1 (Bruker,2012) was used for absorption correction. wR2(int) was 0.0980 before and 0.0811 after correction. The Ratio of minimum to maximum transmission is 0.7446. The \l/2 correction factor is 0.0015.'
_exptl_crystal_colour 'metallic light colourless'
_exptl_crystal_colour_lustre metallic
_exptl_crystal_colour_modifier light
_exptl_crystal_colour_primary colourless
_exptl_crystal_density_diffrn 1.181
_exptl_crystal_description needle
_exptl_crystal_F_000 872
_exptl_crystal_size_max 0.25
_exptl_crystal_size_mid 0.2
_exptl_crystal_size_min 0.2
_refine_diff_density_max 0.800
_refine_diff_density_min -0.866
_refine_diff_density_rms 0.094
_refine_ls_extinction_coef 0.0017(5)
_refine_ls_extinction_expression Fc^*^=kFc[1+0.001xFc^2^\l^3^/sin(2\q)]^-1/4^
_refine_ls_extinction_method 'SHELXL-2014/7 (Sheldrick 2014'
_refine_ls_goodness_of_fit_ref 0.930
_refine_ls_hydrogen_treatment constr
_refine_ls_matrix_type full
_refine_ls_number_parameters 254
_refine_ls_number_reflns 4208
_refine_ls_number_restraints 0
_refine_ls_restrained_S_all 0.930
_refine_ls_R_factor_all 0.1502
_refine_ls_R_factor_gt 0.0649
_refine_ls_shift/su_max 0.000
_refine_ls_shift/su_mean 0.000
_refine_ls_structure_factor_coef Fsqd
_refine_ls_weighting_details 'w=1/[\s^2^(Fo^2^)+(0.0589P)^2^] where P=(Fo^2^+2Fc^2^)/3'
_refine_ls_weighting_scheme calc
_refine_ls_wR_factor_gt 0.1469
_refine_ls_wR_factor_ref 0.1848
_reflns_Friedel_coverage 0.000
_reflns_number_gt 1766
_reflns_number_total 4208
_reflns_threshold_expression 'I > 2\s(I)'
_cod_data_source_file d1nj03865f2.cif
_cod_data_source_block I
_cod_depositor_comments 'Adding full bibliography for 7060970.cif.'
_cod_database_code 7060970
_shelx_shelxl_version_number 2014/7
_shelx_space_group_comment
;
The symmetry employed for this shelxl refinement is uniquely defined
by the following loop, which should always be used as a source of
symmetry information in preference to the above space-group names.
They are only intended as comments.
;
_shelx_estimated_absorpt_t_max 0.818
_shelx_estimated_absorpt_t_min 0.780
_olex2_refinement_description
;
1. Fixed Uiso
 At 1.2 times of:
  All C(H) groups, All C(H,H) groups
2.a Secondary CH2 refined with riding coordinates:
 C8(H8A,H8B), C14(H14A,H14B)
2.b Aromatic/amide H refined with riding coordinates:
 C2(H2), C4(H4), C6(H6), C10(H10), C11(H11), C12(H12), C13(H13), C16(H16),
 C17(H17), C18(H18), C19(H19)
;
_smtbx_masks_void_probe_radius 1.2
_smtbx_masks_void_truncation_radius 1.2
_olex2_submission_special_instructions 'No special instructions were received'

loop_
_space_group_symop_operation_xyz
'x, y, z'
'-x+1/2, y+1/2, -z+1/2'
'-x, -y, -z'
'x-1/2, -y-1/2, z-1/2'

loop_
_atom_site_label
_atom_site_type_symbol
_atom_site_fract_x
_atom_site_fract_y
_atom_site_fract_z
_atom_site_U_iso_or_equiv
_atom_site_adp_type
_atom_site_occupancy
_atom_site_site_symmetry_order
_atom_site_calc_flag
_atom_site_refinement_flags_posn
_atom_site_refinement_flags_adp
_atom_site_refinement_flags_occupancy
_atom_site_disorder_assembly
_atom_site_disorder_group
Zn1 Zn 0.81214(9) 0.08360(4) 0.82636(5) 0.0399(3) Uani 1 1 d . . . . .
O1 O 0.9295(5) 0.0870(3) 0.9411(3) 0.0457(13) Uani 1 1 d . . . . .
O2 O 0.8604(17) 0.2016(4) 0.9555(6) 0.298(9) Uani 1 1 d . . . . .
O3 O 0.7518(6) 0.1844(3) 0.7781(3) 0.0577(16) Uani 1 1 d . . . . .
O4 O 0.6522(7) 0.1301(3) 0.6631(4) 0.080(2) Uani 1 1 d . . . . .
N1 N 0.7676(7) -0.0340(3) 0.7679(4) 0.0458(17) Uani 1 1 d . . . . .
N2 N 0.5937(7) 0.0565(4) 0.8653(5) 0.0550(19) Uani 1 1 d . . . . .
N3 N 1.0003(7) 0.0680(4) 0.7526(5) 0.059(2) Uani 1 1 d . . . . .
C1 C 0.8258(8) -0.1011(4) 0.8183(4) 0.0376(19) Uani 1 1 d . . . . .
C2 C 0.7949(8) -0.1726(4) 0.7862(5) 0.047(2) Uani 1 1 d . . . . .
H2 H 0.7365 -0.1784 0.7334 0.056 Uiso 1 1 calc R U . . .
C3 C 0.6509(7) 0.2638(4) 0.6689(5) 0.043(2) Uani 1 1 d . . . . .
C4 C 0.9322(8) -0.2261(4) 0.9068(5) 0.052(2) Uani 1 1 d . . . . .
H4 H 0.9670 -0.2689 0.9387 0.063 Uiso 1 1 calc R U . . .
C5 C 0.9670(8) -0.1549(4) 0.9381(5) 0.046(2) Uani 1 1 d . . . . .
C6 C 0.9109(7) -0.0928(4) 0.8947(4) 0.0402(19) Uani 1 1 d . . . . .
H6 H 0.9307 -0.0439 0.9174 0.048 Uiso 1 1 calc R U . . .
C7 C 0.9439(13) 0.1480(5) 0.9766(6) 0.094(4) Uani 1 1 d . . . . .
C8 C 0.5923(10) -0.0364(4) 0.7580(6) 0.081(3) Uani 1 1 d . . . . .
H8A H 0.5566 -0.0099 0.7051 0.098 Uiso 1 1 calc R U . . .
H8B H 0.5579 -0.0895 0.7525 0.098 Uiso 1 1 calc R U . . .
C9 C 0.5179(10) -0.0012(5) 0.8306(6) 0.056(2) Uani 1 1 d . . . . .
C10 C 0.3799(13) 0.0786(8) 0.9550(8) 0.107(4) Uani 1 1 d . . . . .
H10 H 0.3330 0.1087 0.9960 0.129 Uiso 1 1 calc R U . . .
C11 C 0.3061(14) 0.0171(9) 0.9191(10) 0.115(5) Uani 1 1 d . . . . .
H11 H 0.2063 0.0034 0.9368 0.138 Uiso 1 1 calc R U . . .
C12 C 0.3745(14) -0.0276(7) 0.8553(9) 0.103(4) Uani 1 1 d . . . . .
H12 H 0.3259 -0.0716 0.8319 0.123 Uiso 1 1 calc R U . . .
C13 C 0.5223(12) 0.0939(6) 0.9291(7) 0.082(3) Uani 1 1 d . . . . .
H13 H 0.5788 0.1339 0.9569 0.098 Uiso 1 1 calc R U . . .
C14 C 0.8422(13) -0.0289(5) 0.6854(5) 0.078(3) Uani 1 1 d . . . . .
H14A H 0.8629 -0.0803 0.6646 0.094 Uiso 1 1 calc R U . . .
H14B H 0.7694 -0.0039 0.6430 0.094 Uiso 1 1 calc R U . . .
C15 C 0.9917(12) 0.0142(6) 0.6940(6) 0.067(3) Uani 1 1 d . . . . .
C16 C 1.1243(12) 0.1128(6) 0.7541(7) 0.081(3) Uani 1 1 d . . . . .
H16 H 1.1313 0.1522 0.7949 0.098 Uiso 1 1 calc R U . . .
C17 C 1.2435(15) 0.1058(9) 0.7003(10) 0.119(5) Uani 1 1 d . . . . .
H17 H 1.3282 0.1404 0.7039 0.143 Uiso 1 1 calc R U . . .
C18 C 1.2398(19) 0.0498(11) 0.6424(12) 0.141(7) Uani 1 1 d . . . . .
H18 H 1.3231 0.0421 0.6066 0.169 Uiso 1 1 calc R U . . .
C19 C 1.1102(17) 0.0045(8) 0.6379(8) 0.121(5) Uani 1 1 d . . . . .
H19 H 1.1004 -0.0340 0.5962 0.145 Uiso 1 1 calc R U . . .
C20 C 0.6884(8) 0.1860(4) 0.7039(5) 0.048(2) Uani 1 1 d . . . . .

loop_
_atom_site_aniso_label
_atom_site_aniso_U_11
_atom_site_aniso_U_22
_atom_site_aniso_U_33
_atom_site_aniso_U_23
_atom_site_aniso_U_13
_atom_site_aniso_U_12
Zn1 0.0544(5) 0.0280(5) 0.0351(5) 0.0015(5) -0.0136(4) 0.0013(4)
O1 0.065(3) 0.033(3) 0.037(3) -0.002(3) -0.014(2) -0.006(3)
O2 0.61(2) 0.053(5) 0.191(10) -0.033(6) -0.307(13) 0.051(9)
O3 0.089(4) 0.037(3) 0.045(4) 0.014(3) -0.015(3) 0.004(3)
O4 0.134(5) 0.030(3) 0.069(5) 0.000(3) -0.046(4) -0.001(3)
N1 0.076(4) 0.021(3) 0.038(4) 0.002(3) -0.017(3) 0.011(3)
N2 0.055(4) 0.053(5) 0.054(5) 0.017(4) -0.015(4) -0.001(4)
N3 0.059(4) 0.050(5) 0.067(5) 0.019(4) 0.000(4) -0.003(4)
C1 0.054(4) 0.023(4) 0.034(4) 0.011(3) -0.009(3) 0.000(3)
C2 0.062(5) 0.026(4) 0.050(5) -0.004(4) -0.017(4) 0.004(4)
C3 0.057(5) 0.030(4) 0.039(5) 0.011(4) -0.012(4) -0.013(3)
C4 0.088(6) 0.030(5) 0.036(5) -0.008(4) -0.025(4) 0.003(4)
C5 0.067(5) 0.030(5) 0.038(5) 0.004(4) -0.018(4) 0.001(4)
C6 0.048(4) 0.032(4) 0.039(5) -0.011(4) -0.010(3) -0.007(3)
C7 0.182(10) 0.027(5) 0.059(7) 0.005(5) -0.087(7) 0.001(6)
C8 0.090(7) 0.038(5) 0.105(8) -0.011(6) -0.071(6) 0.007(5)
C9 0.051(5) 0.037(5) 0.079(7) 0.015(5) -0.015(5) -0.005(4)
C10 0.056(7) 0.161(13) 0.106(10) 0.039(10) 0.012(6) 0.029(8)
C11 0.069(8) 0.136(14) 0.135(14) 0.083(11) -0.017(8) -0.021(8)
C12 0.089(9) 0.101(10) 0.113(11) 0.057(9) -0.037(8) -0.012(7)
C13 0.077(7) 0.088(8) 0.078(8) 0.002(7) -0.007(6) 0.005(6)
C14 0.161(10) 0.037(5) 0.034(5) -0.004(4) -0.012(6) 0.034(6)
C15 0.096(8) 0.062(7) 0.044(6) 0.013(5) 0.013(6) 0.028(6)
C16 0.073(7) 0.085(8) 0.086(9) 0.025(6) 0.003(6) 0.007(6)
C17 0.074(9) 0.157(16) 0.129(14) 0.076(11) 0.025(9) 0.009(9)
C18 0.089(10) 0.174(18) 0.165(19) 0.080(13) 0.054(12) 0.068(12)
C19 0.123(10) 0.170(14) 0.072(9) 0.038(9) 0.023(9) 0.074(11)
C20 0.058(5) 0.029(5) 0.054(6) 0.008(4) -0.007(4) -0.003(4)

loop_
_atom_type_symbol
_atom_type_description
_atom_type_scat_dispersion_real
_atom_type_scat_dispersion_imag
_atom_type_scat_source
C C 0.0033 0.0016 'International Tables Vol C Tables 4.2.6.8 and 6.1.1.4'
H H 0.0000 0.0000 'International Tables Vol C Tables 4.2.6.8 and 6.1.1.4'
N N 0.0061 0.0033 'International Tables Vol C Tables 4.2.6.8 and 6.1.1.4'
O O 0.0106 0.0060 'International Tables Vol C Tables 4.2.6.8 and 6.1.1.4'
Zn Zn 0.2839 1.4301 'International Tables Vol C Tables 4.2.6.8 and 6.1.1.4'

loop_
_geom_angle_atom_site_label_1
_geom_angle_atom_site_label_2
_geom_angle_atom_site_label_3
_geom_angle
_geom_angle_site_symmetry_1
_geom_angle_site_symmetry_3
_geom_angle_publ_flag
O1 Zn1 N1 116.53(19) . . ?
O1 Zn1 N2 98.5(2) . . ?
O1 Zn1 N3 98.5(2) . . ?
O3 Zn1 O1 114.6(2) . . ?
O3 Zn1 N1 128.8(2) . . ?
O3 Zn1 N2 96.0(2) . . ?
O3 Zn1 N3 95.6(2) . . ?
N2 Zn1 N1 77.2(3) . . ?
N2 Zn1 N3 153.1(3) . . ?
N3 Zn1 N1 76.6(3) . . ?
C7 O1 Zn1 117.9(4) . . ?
C20 O3 Zn1 117.3(5) . . ?
C1 N1 Zn1 117.9(4) . . ?
C1 N1 C8 109.2(6) . . ?
C8 N1 Zn1 101.8(4) . . ?
C14 N1 Zn1 103.0(5) . . ?
C14 N1 C1 111.4(6) . . ?
C14 N1 C8 113.2(7) . . ?
C9 N2 Zn1 119.3(7) . . ?
C9 N2 C13 116.6(8) . . ?
C13 N2 Zn1 124.0(6) . . ?
C15 N3 Zn1 118.6(7) . . ?
C16 N3 Zn1 124.3(7) . . ?
C16 N3 C15 116.8(9) . . ?
C2 C1 N1 119.1(6) . . ?
C6 C1 N1 121.2(6) . . ?
C6 C1 C2 119.7(6) . . ?
C1 C2 H2 119.8 . . ?
C1 C2 C3 120.4(7) . 2_646 ?
C3 C2 H2 119.8 2_646 . ?
C2 C3 C20 119.8(6) 2_656 . ?
C4 C3 C2 118.4(6) 2_656 2_656 ?
C4 C3 C20 121.8(6) 2_656 . ?
C3 C4 H4 119.2 2_646 . ?
C3 C4 C5 121.5(6) 2_646 . ?
C5 C4 H4 119.2 . . ?
C4 C5 C7 118.6(6) . 3_757 ?
C6 C5 C4 119.8(6) . . ?
C6 C5 C7 121.5(7) . 3_757 ?
C1 C6 H6 120.0 . . ?
C5 C6 C1 120.0(6) . . ?
C5 C6 H6 120.0 . . ?
O1 C7 O2 121.7(7) . . ?
O1 C7 C5 120.7(7) . 3_757 ?
O2 C7 C5 115.6(8) . 3_757 ?
N1 C8 H8A 109.1 . . ?
N1 C8 H8B 109.1 . . ?
H8A C8 H8B 107.8 . . ?
C9 C8 N1 112.7(6) . . ?
C9 C8 H8A 109.1 . . ?
C9 C8 H8B 109.1 . . ?
N2 C9 C8 115.1(8) . . ?
N2 C9 C12 124.4(10) . . ?
C12 C9 C8 120.5(10) . . ?
C11 C10 H10 121.9 . . ?
C13 C10 H10 121.9 . . ?
C13 C10 C11 116.2(13) . . ?
C10 C11 H11 118.9 . . ?
C10 C11 C12 122.2(13) . . ?
C12 C11 H11 118.9 . . ?
C9 C12 C11 114.8(12) . . ?
C9 C12 H12 122.6 . . ?
C11 C12 H12 122.6 . . ?
N2 C13 H13 117.3 . . ?
C10 C13 N2 125.5(10) . . ?
C10 C13 H13 117.3 . . ?
N1 C14 H14A 109.3 . . ?
N1 C14 H14B 109.3 . . ?
H14A C14 H14B 108.0 . . ?
C15 C14 N1 111.6(7) . . ?
C15 C14 H14A 109.3 . . ?
C15 C14 H14B 109.3 . . ?
N3 C15 C14 116.1(9) . . ?
N3 C15 C19 121.3(11) . . ?
C19 C15 C14 122.3(12) . . ?
N3 C16 H16 117.9 . . ?
N3 C16 C17 124.2(12) . . ?
C17 C16 H16 117.9 . . ?
C16 C17 H17 120.0 . . ?
C18 C17 C16 119.9(16) . . ?
C18 C17 H17 120.0 . . ?
C17 C18 H18 121.6 . . ?
C17 C18 C19 116.7(16) . . ?
C19 C18 H18 121.6 . . ?
C15 C19 H19 119.5 . . ?
C18 C19 C15 121.0(15) . . ?
C18 C19 H19 119.5 . . ?
O3 C20 C3 115.4(7) . . ?
O4 C20 O3 123.7(7) . . ?
O4 C20 C3 120.8(7) . . ?

loop_
_geom_bond_atom_site_label_1
_geom_bond_atom_site_label_2
_geom_bond_distance
_geom_bond_site_symmetry_2
_geom_bond_publ_flag
Zn1 O1 2.014(4) . ?
Zn1 O3 2.001(5) . ?
Zn1 N1 2.305(6) . ?
Zn1 N2 2.067(7) . ?
Zn1 N3 2.071(7) . ?
O1 C7 1.222(8) . ?
O2 C7 1.224(10) . ?
O3 C20 1.259(9) . ?
O4 C20 1.213(8) . ?
N1 C1 1.499(7) . ?
N1 C8 1.502(9) . ?
N1 C14 1.492(10) . ?
N2 C9 1.314(9) . ?
N2 C13 1.384(11) . ?
N3 C15 1.329(11) . ?
N3 C16 1.327(10) . ?
C1 C2 1.386(9) . ?
C1 C6 1.376(9) . ?
C2 H2 0.9500 . ?
C2 C3 1.396(9) 2_646 ?
C3 C2 1.396(9) 2_656 ?
C3 C4 1.361(9) 2_656 ?
C3 C20 1.515(9) . ?
C4 C3 1.361(9) 2_646 ?
C4 H4 0.9500 . ?
C4 C5 1.383(9) . ?
C5 C6 1.369(9) . ?
C5 C7 1.508(9) 3_757 ?
C6 H6 0.9500 . ?
C7 C5 1.508(9) 3_757 ?
C8 H8A 0.9900 . ?
C8 H8B 0.9900 . ?
C8 C9 1.486(12) . ?
C9 C12 1.396(13) . ?
C10 H10 0.9500 . ?
C10 C11 1.367(15) . ?
C10 C13 1.342(13) . ?
C11 H11 0.9500 . ?
C11 C12 1.436(16) . ?
C12 H12 0.9500 . ?
C13 H13 0.9500 . ?
C14 H14A 0.9900 . ?
C14 H14B 0.9900 . ?
C14 C15 1.492(12) . ?
C15 C19 1.403(14) . ?
C16 H16 0.9500 . ?
C16 C17 1.377(15) . ?
C17 H17 0.9500 . ?
C17 C18 1.350(19) . ?
C18 H18 0.9500 . ?
C18 C19 1.370(18) . ?
C19 H19 0.9500 . ?

loop_
_geom_hbond_atom_site_label_D
_geom_hbond_atom_site_label_H
_geom_hbond_atom_site_label_A
_geom_hbond_distance_DH
_geom_hbond_distance_HA
_geom_hbond_distance_DA
_geom_hbond_angle_DHA
_geom_hbond_site_symmetry_A
C6 H6 O1 0.95 2.36 3.278(8) 163.6 .
C14 H14B O4 0.99 2.61 3.268(10) 123.9 .

loop_
_geom_torsion_atom_site_label_1
_geom_torsion_atom_site_label_2
_geom_torsion_atom_site_label_3
_geom_torsion_atom_site_label_4
_geom_torsion
_geom_torsion_site_symmetry_1
_geom_torsion_site_symmetry_2
_geom_torsion_site_symmetry_3
_geom_torsion_site_symmetry_4
_geom_torsion_publ_flag
Zn1 O1 C7 O2 17.8(17) . . . . ?
Zn1 O1 C7 C5 -178.9(7) . . . 3_757 ?
Zn1 O3 C20 O4 5.6(12) . . . . ?
Zn1 O3 C20 C3 -177.6(5) . . . . ?
Zn1 N1 C1 C2 177.3(5) . . . . ?
Zn1 N1 C1 C6 -3.7(9) . . . . ?
Zn1 N1 C8 C9 -39.1(7) . . . . ?
Zn1 N1 C14 C15 39.2(7) . . . . ?
Zn1 N2 C9 C8 -6.9(9) . . . . ?
Zn1 N2 C9 C12 175.9(7) . . . . ?
Zn1 N2 C13 C10 178.9(8) . . . . ?
Zn1 N3 C15 C14 1.9(9) . . . . ?
Zn1 N3 C15 C19 175.2(7) . . . . ?
Zn1 N3 C16 C17 -174.7(8) . . . . ?
N1 C1 C2 C3 179.2(7) . . . 2_646 ?
N1 C1 C6 C5 -177.9(7) . . . . ?
N1 C8 C9 N2 34.0(10) . . . . ?
N1 C8 C9 C12 -148.6(7) . . . . ?
N1 C14 C15 N3 -30.7(10) . . . . ?
N1 C14 C15 C19 156.1(8) . . . . ?
N2 C9 C12 C11 4.6(14) . . . . ?
N3 C15 C19 C18 0.9(16) . . . . ?
N3 C16 C17 C18 -1.2(19) . . . . ?
C1 N1 C8 C9 86.3(7) . . . . ?
C1 N1 C14 C15 -88.1(7) . . . . ?
C2 C1 C6 C5 1.1(12) . . . . ?
C2 C3 C20 O3 8.4(11) 2_656 . . . ?
C2 C3 C20 O4 -174.7(8) 2_656 . . . ?
C3 C4 C5 C6 3.2(13) 2_646 . . . ?
C3 C4 C5 C7 178.5(9) 2_646 . . 3_757 ?
C4 C3 C20 O3 -173.0(8) 2_656 . . . ?
C4 C3 C20 O4 3.9(13) 2_656 . . . ?
C4 C5 C6 C1 -2.8(12) . . . . ?
C6 C1 C2 C3 0.3(12) . . . 2_646 ?
C7 C5 C6 C1 -177.9(8) 3_757 . . . ?
C8 N1 C1 C2 61.9(9) . . . . ?
C8 N1 C1 C6 -119.2(8) . . . . ?
C8 N1 C14 C15 148.4(6) . . . . ?
C8 C9 C12 C11 -172.5(8) . . . . ?
C9 N2 C13 C10 -3.6(13) . . . . ?
C10 C11 C12 C9 -2.8(16) . . . . ?
C11 C10 C13 N2 5.2(16) . . . . ?
C13 N2 C9 C8 175.6(7) . . . . ?
C13 N2 C9 C12 -1.7(12) . . . . ?
C13 C10 C11 C12 -1.8(17) . . . . ?
C14 N1 C1 C2 -63.9(9) . . . . ?
C14 N1 C1 C6 115.0(8) . . . . ?
C14 N1 C8 C9 -149.0(7) . . . . ?
C14 C15 C19 C18 173.7(11) . . . . ?
C15 N3 C16 C17 -1.1(13) . . . . ?
C16 N3 C15 C14 -172.0(7) . . . . ?
C16 N3 C15 C19 1.3(12) . . . . ?
C16 C17 C18 C19 3(2) . . . . ?
C17 C18 C19 C15 -3(2) . . . . ?

loop_
_smtbx_masks_void_nr
_smtbx_masks_void_average_x
_smtbx_masks_void_average_y
_smtbx_masks_void_average_z
_smtbx_masks_void_volume
_smtbx_masks_void_count_electrons
_smtbx_masks_void_content
1 -0.100 -0.558 0.671 889.0 183.4 H2O
